data_7064001
loop_
_publ_author_name
'V\'azquez, M. C.'
'Avila, Y.'
'Mojica, R.'
'Cervera-Gabalda, L.'
'Galarreta-Rodr\'iguez, I.'
'Gonz\'alez, M.'
'Rodr\'iguez-Hern\'andez, J.'
'Rubio-Zuazo, J.'
'Reguera, E.'

_publ_section_title
;
 Spin crossover in Fe(4X-isonicotinate)2[Fe(CN)5NO] with X = methyl and
 ethyl: the effect of the 4X substituent size on the spin transition
;
_journal_issue 40
_journal_name_full 'New Journal of Chemistry'
_journal_page_first 17434
_journal_page_last 17446
_journal_paper_doi 10.1039/D5NJ02938D
_journal_volume 49
_journal_year 2025
_chemical_formula_moiety 'C21 Fe2 N8 O5'
_chemical_formula_structural Fe(C8NO2)2[Fe(CN)5NO]
_chemical_formula_sum 'C21 Fe2 N8 O5'
_chemical_formula_weight 555.99
_chemical_name_systematic ' Iron Ethyl-Isonicotinate nitroprusside'
_space_group_IT_number 4
_space_group_name_Hall 'P 2yb'
_space_group_name_H-M_alt 'P 1 21 1'
_symmetry_cell_setting monoclinic
_symmetry_space_group_name_Hall 'P 2yb'
_symmetry_space_group_name_H-M 'P 1 21 1'
_audit_update_record
;
2024-04-08 deposited with the CCDC.	2025-09-11 downloaded from the CCDC.
;
_cell_angle_alpha 90.0000
_cell_angle_beta 98.76(3)
_cell_angle_gamma 90.0000
_cell_formula_units_Z 2
_cell_length_a 12.3359(6)
_cell_length_b 14.5696(5)
_cell_length_c 7.3867(5)
_cell_measurement_temperature 300
_cell_volume 1312.12(16)
_computing_molecular_graphics 'DIAMOND (Branderbug, 2022)'
_computing_structure_refinement 'FULLPROF (Rodriguez-Carvajal, 2022)'
_computing_structure_solution 'EXPO2009 (Altomare, 2009)'
_diffrn_ambient_temperature 300
_diffrn_detector_type eyelink
_diffrn_measurement_device_type D8-Advance
_diffrn_radiation_type CuKa
_diffrn_source 'X-ray tube'
_diffrn_source_target Cu
_exptl_crystal_density_diffrn 1.407
_exptl_crystal_F_000 548.0
_pd_meas_2theta_range_inc 0.012263
_pd_meas_2theta_range_max 69.99657
_pd_meas_2theta_range_min 5.07367
_pd_meas_number_of_points 5296
_pd_proc_2theta_range_inc 0.012263
_pd_proc_2theta_range_max 69.9966
_pd_proc_2theta_range_min 5.0737
_pd_proc_ls_prof_R_factor 10.9806
_pd_proc_ls_prof_wR_expected 3.9197
_pd_proc_ls_prof_wR_factor 15.6222
_pd_proc_wavelength 1.540562
_refine_ls_goodness_of_fit_all 1.564
_refine_ls_number_parameters 2
_refine_ls_number_reflns 1546
_refine_ls_number_restraints 0
_refine_ls_R_I_factor 26.2757
_refine_ls_shift/su_max 0.002
_cod_data_source_file d5nj02938d2.cif
_cod_data_source_block Fe(Ethyl-Isonicotinate)2[Fe(CN)5NO]-300K
_cod_depositor_comments
;
The following automatic conversions were performed:

data item '_symmetry_cell_setting' value 'Monoclinic' was changed to
'monoclinic' in accordance with the
/home/data/users/saulius/crontab/automatic-downloads/rss-feeds/RSC/lib/dictionaries/cif_core.dic
dictionary named 'cif_core.dic' version 2.4.2 last updated on
2011-04-26.

Automatic conversion script
Id: cif_fix_values 8170 2020-07-09 18:12:32Z antanas 

 Adding full bibliography for 7064001--7064004.cif.
;
_cod_original_cell_volume 1312.09(2)
_cod_original_sg_symbol_H-M 'P 21'
_cod_database_code 7064001

loop_
_symmetry_equiv_pos_as_xyz
x,y,z
-x,y+1/2,-z

loop_
_atom_site_label
_atom_site_fract_x
_atom_site_fract_y
_atom_site_fract_z
_atom_site_U_iso_or_equiv
_atom_site_occupancy
_atom_site_adp_type
_atom_site_type_symbol
Fee 0.04080 0.35820 0.01170 0.03800 1.00000 Uiso Fe
Fei 0.01980 0.12500 0.51450 0.03800 1.00000 Uiso Fe
C1 0.03760 0.21940 0.33760 0.03800 1.00000 Uiso C
N1 0.04620 0.27720 0.23830 0.03800 1.00000 Uiso N
C2 0.05870 0.21490 0.70350 0.03800 1.00000 Uiso C
N2 0.08900 0.26440 0.81830 0.03800 1.00000 Uiso N
C3 0.00200 0.03420 0.69620 0.03800 1.00000 Uiso C
N3 0.00000 -0.0192 0.80690 0.03800 1.00000 Uiso N
C4 -0.0212 0.03200 0.33010 0.03800 1.00000 Uiso C
N4 -0.0482 -0.0238 0.22620 0.03800 1.00000 Uiso N
C5 -0.1328 0.15870 0.49430 0.03800 1.00000 Uiso C
N5 -0.2234 0.17870 0.47300 0.03800 1.00000 Uiso N
N6 0.14720 0.09690 0.53610 0.03800 1.00000 Uiso N
O1 0.23670 0.07710 0.55140 0.03800 1.00000 Uiso O
N7 -0.1341 0.31910 -0.0808 0.03800 1.00000 Uiso N
C6 -0.1974 0.30150 0.04860 0.03800 1.00000 Uiso C
C7 -0.3075 0.28150 0.00350 0.03800 1.00000 Uiso C
C8 -0.3547 0.27910 -0.1828 0.03800 1.00000 Uiso C
C9 -0.2890 0.29680 -0.3180 0.03800 1.00000 Uiso C
C10 -0.1795 0.31710 -0.2611 0.03800 1.00000 Uiso C
C11 -0.4706 0.25040 -0.2327 0.03800 1.00000 Uiso C
O2 -0.5324 0.24480 -0.1172 0.03800 1.00000 Uiso O
O3 -0.5015 0.24140 -0.4151 0.03800 1.00000 Uiso O
C12 -0.6136 0.20730 -0.4703 0.03800 1.00000 Uiso C
C13 -0.6305 0.20230 -0.6791 0.03800 1.00000 Uiso C
N8 0.21560 0.39720 0.10420 0.03800 1.00000 Uiso N
C14 0.26100 0.39930 0.28440 0.03800 1.00000 Uiso C
C15 0.37050 0.41960 0.34130 0.03800 1.00000 Uiso C
C16 0.43620 0.43730 0.20610 0.03800 1.00000 Uiso C
C17 0.38900 0.43490 0.01980 0.03800 1.00000 Uiso C
C18 0.27890 0.41490 -0.0253 0.03800 1.00000 Uiso C
C19 0.55210 0.46600 0.25600 0.03800 1.00000 Uiso C
O4 0.61390 0.47160 0.14050 0.03800 1.00000 Uiso O
O5 0.58300 0.47500 0.43840 0.03800 1.00000 Uiso O
C20 0.69510 0.50910 0.49360 0.03800 1.00000 Uiso C
C21 0.71200 0.51400 0.70250 0.03800 1.00000 Uiso C

loop_
_atom_type_symbol
_atom_type_scat_Cromer_Mann_a1
_atom_type_scat_Cromer_Mann_b1
_atom_type_scat_Cromer_Mann_a2
_atom_type_scat_Cromer_Mann_b2
_atom_type_scat_Cromer_Mann_a3
_atom_type_scat_Cromer_Mann_b3
_atom_type_scat_Cromer_Mann_a4
_atom_type_scat_Cromer_Mann_b4
_atom_type_scat_Cromer_Mann_c
_atom_type_scat_dispersion_real
_atom_type_scat_dispersion_imag
_atom_type_scat_source
fe 11.76950 4.76110 7.35730 0.30720 3.52220 15.35350 2.30450 76.88050 1.03690 -1.17900 3.20400 International_Tables_for_Crystallography_Vol.C(1991)_Tables_6.1.1.4_and_6.1.1.5
c 2.31000 20.84390 1.02000 10.20750 1.58860 0.56870 0.86500 51.65120 0.21560 0.01700 0.00900 International_Tables_for_Crystallography_Vol.C(1991)_Tables_6.1.1.4_and_6.1.1.5
n 12.21260 0.00570 3.13220 9.89330 2.01250 28.99750 1.16630 0.58260 -11.52900 0.02900 0.01800 International_Tables_for_Crystallography_Vol.C(1991)_Tables_6.1.1.4_and_6.1.1.5
o 3.04850 13.27710 2.28680 5.70110 1.54630 0.32390 0.86700 32.90890 0.25080 0.04700 0.03200 International_Tables_for_Crystallography_Vol.C(1991)_Tables_6.1.1.4_and_6.1.1.5

loop_
_geom_angle_atom_site_label_1
_geom_angle_atom_site_label_2
_geom_angle_atom_site_label_3
_geom_angle_site_symmetry_1
_geom_angle_site_symmetry_2
_geom_angle_site_symmetry_3
_geom_angle
_geom_angle_publ_flag
N6 Fei C1 . . . 92.19(4) y
N6 Fei C2 . . . 88.25(4) y
N6 Fei C3 . . . 88.24(2) y
N6 Fei C4 . . . 92.20(2) y
N6 Fei C5 . . . 178.76(5) y

loop_
_geom_bond_atom_site_label_1
_geom_bond_atom_site_label_2
_geom_bond_site_symmetry_1
_geom_bond_site_symmetry_2
_geom_bond_distance
_geom_bond_publ_flag
Fei C1 . . 1.9326(1) y
Fei C2 . . 1.9212(1) y
Fei C3 . . 1.9208(1) y
Fei C4 . . 1.9332(1) y
Fei C5 . . 1.9291(1) y
Fei N6 . . 1.6083(1) y
